data_4083432
loop_
_publ_author_name
'Au, Richard H. W.'
'Jennings, Michael C.'
'Puddephatt, Richard J.'

_publ_section_title
;
 Supramolecular Organoplatinum(IV) Chemistry: Sequential Introduction of
 Amide Hydrogen Bonding Groups
;
_journal_issue 13
_journal_name_full Organometallics
_journal_page_first 3754
_journal_paper_doi 10.1021/om900272w
_journal_volume 28
_journal_year 2009
_chemical_formula_moiety 'C30 H39 Br N4 O5 Pt'
_chemical_formula_sum 'C30 H39 Br N4 O5 Pt'
_chemical_formula_weight 810.65
_chemical_name_systematic
; 
 ? 
;
_space_group_IT_number 61
_symmetry_cell_setting orthorhombic
_symmetry_space_group_name_Hall '-P 2ac 2ab'
_symmetry_space_group_name_H-M 'P b c a'
_atom_sites_solution_hydrogens geom
_atom_sites_solution_primary direct
_atom_sites_solution_secondary difmap
_audit_creation_method SHELXL-97
_cell_angle_alpha 90.00
_cell_angle_beta 90.00
_cell_angle_gamma 90.00
_cell_formula_units_Z 8
_cell_length_a 19.5742(9)
_cell_length_b 11.7078(6)
_cell_length_c 26.4041(13)
_cell_measurement_reflns_used 19743
_cell_measurement_temperature 150(2)
_cell_measurement_theta_max 27.48
_cell_measurement_theta_min 1.70
_cell_volume 6051.0(5)
_computing_cell_refinement APEXII
_computing_data_collection APEXII
_computing_data_reduction APEXII
_computing_molecular_graphics 'SHELXTL/PC (Sheldrick, 2001)'
_computing_publication_material SHELXTL/PC
_computing_structure_refinement 'SHELXL-97 (Sheldrick, 1997)'
_computing_structure_solution 'SHELXS-97 (Sheldrick, 1990)'
_diffrn_ambient_temperature 150(2)
_diffrn_measured_fraction_theta_full 0.994
_diffrn_measured_fraction_theta_max 0.994
_diffrn_measurement_device_type 'CCD area detector'
_diffrn_measurement_method '\f scans, and \w scans with \k offsets'
_diffrn_radiation_monochromator graphite
_diffrn_radiation_source 'fine-focus sealed tube'
_diffrn_radiation_type MoK\a
_diffrn_radiation_wavelength 0.71073
_diffrn_reflns_av_R_equivalents 0.0489
_diffrn_reflns_av_sigmaI/netI 0.0606
_diffrn_reflns_limit_h_max 26
_diffrn_reflns_limit_h_min -27
_diffrn_reflns_limit_k_max 16
_diffrn_reflns_limit_k_min -16
_diffrn_reflns_limit_l_max 19
_diffrn_reflns_limit_l_min -37
_diffrn_reflns_number 74112
_diffrn_reflns_theta_full 30.24
_diffrn_reflns_theta_max 30.24
_diffrn_reflns_theta_min 2.08
_diffrn_standards_number 0
_exptl_absorpt_coefficient_mu 6.004
_exptl_absorpt_correction_T_max 0.8894
_exptl_absorpt_correction_T_min 0.7952
_exptl_absorpt_correction_type analytical
_exptl_absorpt_process_details sadabs
_exptl_crystal_colour colourless
_exptl_crystal_density_diffrn 1.780
_exptl_crystal_density_method 'not measured'
_exptl_crystal_description block
_exptl_crystal_F_000 3200
_exptl_crystal_size_max 0.04
_exptl_crystal_size_mid 0.04
_exptl_crystal_size_min 0.02
_refine_diff_density_max 0.820
_refine_diff_density_min -0.849
_refine_diff_density_rms 0.162
_refine_ls_extinction_method none
_refine_ls_goodness_of_fit_ref 0.999
_refine_ls_hydrogen_treatment constr
_refine_ls_matrix_type full
_refine_ls_number_parameters 370
_refine_ls_number_reflns 8972
_refine_ls_number_restraints 0
_refine_ls_restrained_S_all 0.999
_refine_ls_R_factor_all 0.0771
_refine_ls_R_factor_gt 0.0358
_refine_ls_shift/su_max 0.001
_refine_ls_shift/su_mean 0.000
_refine_ls_structure_factor_coef Fsqd
_refine_ls_weighting_details 'calc w=1/[\s^2^(Fo^2^)+(0.0206P)^2^+8.7916P] where P=(Fo^2^+2Fc^2^)/3'
_refine_ls_weighting_scheme calc
_refine_ls_wR_factor_gt 0.0622
_refine_ls_wR_factor_ref 0.0732
_reflns_number_gt 5820
_reflns_number_total 8972
_reflns_threshold_expression I>2\si(I)
_cod_data_source_file om900272w_si_001.cif
_cod_data_source_block complex_5
_cod_database_code 4083432

loop_
_symmetry_equiv_pos_as_xyz
'x, y, z'
'-x+1/2, -y, z+1/2'
'-x, y+1/2, -z+1/2'
'x+1/2, -y+1/2, -z'
'-x, -y, -z'
'x-1/2, y, -z-1/2'
'x, -y-1/2, z-1/2'
'-x-1/2, y-1/2, z'

loop_
_atom_site_label
_atom_site_type_symbol
_atom_site_fract_x
_atom_site_fract_y
_atom_site_fract_z
_atom_site_U_iso_or_equiv
_atom_site_adp_type
_atom_site_occupancy
_atom_site_symmetry_multiplicity
_atom_site_calc_flag
_atom_site_refinement_flags
Pt Pt 0.425547(8) 0.537967(14) 0.177987(5) 0.01703(5) Uani 1 1 d .
Br Br 0.54719(2) 0.44777(4) 0.181213(17) 0.02576(10) Uani 1 1 d .
C1 C 0.4650(2) 0.6984(4) 0.17062(15) 0.0249(10) Uani 1 1 d .
H1A H 0.4277 0.7539 0.1684 0.037 Uiso 1 1 calc R
H1B H 0.4928 0.7023 0.1398 0.037 Uiso 1 1 calc R
H1C H 0.4936 0.7159 0.2001 0.037 Uiso 1 1 calc R
C2 C 0.4226(3) 0.5366(4) 0.10051(14) 0.0259(10) Uani 1 1 d .
H2A H 0.3790 0.5684 0.0890 0.039 Uiso 1 1 calc R
H2B H 0.4271 0.4579 0.0883 0.039 Uiso 1 1 calc R
H2C H 0.4602 0.5829 0.0872 0.039 Uiso 1 1 calc R
N11 N 0.38955(18) 0.3661(3) 0.19044(11) 0.0175(8) Uani 1 1 d .
C12 C 0.3762(2) 0.2918(4) 0.15351(15) 0.0221(10) Uani 1 1 d .
H12A H 0.3718 0.3194 0.1198 0.027 Uiso 1 1 calc R
C13 C 0.3686(2) 0.1763(4) 0.16224(15) 0.0218(10) Uani 1 1 d .
C14 C 0.3760(2) 0.1362(4) 0.21165(15) 0.0228(10) Uani 1 1 d .
H14A H 0.3732 0.0568 0.2188 0.027 Uiso 1 1 calc R
C15 C 0.3873(2) 0.2143(4) 0.25005(15) 0.0192(9) Uani 1 1 d .
H15A H 0.3900 0.1892 0.2842 0.023 Uiso 1 1 calc R
C16 C 0.3946(2) 0.3292(4) 0.23872(14) 0.0166(9) Uani 1 1 d .
C17 C 0.4091(2) 0.4166(4) 0.27729(15) 0.0171(9) Uani 1 1 d .
C18 C 0.4049(2) 0.3949(4) 0.32897(15) 0.0204(9) Uani 1 1 d .
H18A H 0.3908 0.3219 0.3407 0.024 Uiso 1 1 calc R
C19 C 0.4214(2) 0.4804(4) 0.36337(14) 0.0219(10) Uani 1 1 d .
H19A H 0.4192 0.4660 0.3987 0.026 Uiso 1 1 calc R
C20 C 0.4413(2) 0.5876(4) 0.34547(15) 0.0191(9) Uani 1 1 d .
C21 C 0.4418(2) 0.6034(4) 0.29291(14) 0.0182(9) Uani 1 1 d .
H21A H 0.4535 0.6767 0.2802 0.022 Uiso 1 1 calc R
N22 N 0.42694(19) 0.5218(3) 0.25991(11) 0.0183(7) Uani 1 1 d .
C23 C 0.3531(2) 0.1022(4) 0.11761(17) 0.0270(11) Uani 1 1 d .
O24 O 0.33062(19) 0.1385(3) 0.07844(11) 0.0350(9) Uani 1 1 d .
O25 O 0.36654(19) -0.0081(3) 0.12674(12) 0.0348(9) Uani 1 1 d .
C26 C 0.3497(3) -0.0869(4) 0.08526(18) 0.0384(14) Uani 1 1 d .
H26A H 0.3774 -0.1573 0.0881 0.046 Uiso 1 1 calc R
H26B H 0.3598 -0.0506 0.0522 0.046 Uiso 1 1 calc R
C27 C 0.2766(3) -0.1149(5) 0.0886(2) 0.0496(16) Uani 1 1 d .
H27A H 0.2644 -0.1676 0.0612 0.074 Uiso 1 1 calc R
H27B H 0.2496 -0.0448 0.0854 0.074 Uiso 1 1 calc R
H27C H 0.2671 -0.1510 0.1213 0.074 Uiso 1 1 calc R
N28 N 0.4605(2) 0.6788(3) 0.37615(12) 0.0227(8) Uani 1 1 d .
H28A H 0.4693 0.7440 0.3610 0.027 Uiso 1 1 calc R
C29 C 0.4670(3) 0.6764(4) 0.42802(16) 0.0254(11) Uani 1 1 d .
O30 O 0.45030(19) 0.5999(3) 0.45484(11) 0.0377(9) Uani 1 1 d .
O31 O 0.49499(18) 0.7758(3) 0.44269(10) 0.0292(8) Uani 1 1 d .
C32 C 0.5041(3) 0.7891(5) 0.49715(15) 0.0318(12) Uani 1 1 d .
H32A H 0.4632 0.7596 0.5148 0.038 Uiso 1 1 calc R
H32B H 0.5085 0.8714 0.5053 0.038 Uiso 1 1 calc R
C33 C 0.5655(3) 0.7278(5) 0.51599(19) 0.0464(16) Uani 1 1 d .
H33A H 0.5696 0.7388 0.5527 0.070 Uiso 1 1 calc R
H33B H 0.6063 0.7580 0.4992 0.070 Uiso 1 1 calc R
H33C H 0.5611 0.6462 0.5086 0.070 Uiso 1 1 calc R
C41 C 0.3277(2) 0.6063(4) 0.17422(15) 0.0213(9) Uani 1 1 d .
H41A H 0.3266 0.6669 0.1481 0.026 Uiso 1 1 calc R
H41B H 0.2952 0.5458 0.1640 0.026 Uiso 1 1 calc R
C42 C 0.3060(2) 0.6553(4) 0.22371(15) 0.0198(9) Uani 1 1 d .
C43 C 0.2753(2) 0.5863(4) 0.26043(16) 0.0212(9) Uani 1 1 d .
H43A H 0.2655 0.5088 0.2526 0.025 Uiso 1 1 calc R
C44 C 0.2589(2) 0.6283(4) 0.30791(15) 0.0231(10) Uani 1 1 d .
H44A H 0.2378 0.5798 0.3321 0.028 Uiso 1 1 calc R
C45 C 0.2732(2) 0.7409(4) 0.32024(16) 0.0205(9) Uani 1 1 d .
C46 C 0.3024(2) 0.8120(4) 0.28400(15) 0.0223(10) Uani 1 1 d .
H46A H 0.3118 0.8895 0.2920 0.027 Uiso 1 1 calc R
C47 C 0.3180(2) 0.7701(4) 0.23589(15) 0.0209(10) Uani 1 1 d .
H47A H 0.3370 0.8199 0.2112 0.025 Uiso 1 1 calc R
C48 C 0.2553(3) 0.7836(4) 0.37242(15) 0.0238(10) Uani 1 1 d .
O49 O 0.20434(16) 0.7462(3) 0.39440(11) 0.0268(8) Uani 1 1 d .
N50 N 0.29825(19) 0.8612(3) 0.39247(13) 0.0228(8) Uani 1 1 d .
H50A H 0.3323 0.8847 0.3734 0.027 Uiso 1 1 calc R
C51 C 0.2930(3) 0.9110(4) 0.44436(15) 0.0249(10) Uani 1 1 d .
C52 C 0.2256(3) 0.9762(4) 0.45005(17) 0.0334(12) Uani 1 1 d .
H52A H 0.2237 1.0376 0.4249 0.050 Uiso 1 1 calc R
H52B H 0.2229 1.0090 0.4841 0.050 Uiso 1 1 calc R
H52C H 0.1873 0.9237 0.4448 0.050 Uiso 1 1 calc R
C53 C 0.2973(3) 0.8154(4) 0.48353(16) 0.0319(12) Uani 1 1 d .
H53A H 0.3408 0.7749 0.4797 0.048 Uiso 1 1 calc R
H53B H 0.2594 0.7619 0.4784 0.048 Uiso 1 1 calc R
H53C H 0.2944 0.8481 0.5176 0.048 Uiso 1 1 calc R
C54 C 0.3538(3) 0.9917(4) 0.44997(17) 0.0306(12) Uani 1 1 d .
H54A H 0.3964 0.9484 0.4463 0.046 Uiso 1 1 calc R
H54B H 0.3525 1.0277 0.4835 0.046 Uiso 1 1 calc R
H54C H 0.3515 1.0508 0.4237 0.046 Uiso 1 1 calc R

loop_
_atom_site_aniso_label
_atom_site_aniso_U_11
_atom_site_aniso_U_22
_atom_site_aniso_U_33
_atom_site_aniso_U_23
_atom_site_aniso_U_13
_atom_site_aniso_U_12
Pt 0.02014(8) 0.01861(8) 0.01236(6) 0.00109(7) 0.00013(7) -0.00069(7)
Br 0.0220(2) 0.0289(2) 0.0263(2) -0.0045(2) 0.00197(19) 0.00212(19)
C1 0.032(3) 0.022(2) 0.021(2) 0.0027(18) -0.0036(19) -0.004(2)
C2 0.037(3) 0.026(2) 0.0144(17) 0.0001(18) 0.0020(19) -0.002(2)
N11 0.0136(19) 0.022(2) 0.0165(16) 0.0009(14) 0.0009(13) -0.0053(15)
C12 0.024(3) 0.029(3) 0.0138(19) -0.0021(18) -0.0044(18) 0.002(2)
C13 0.021(3) 0.023(2) 0.021(2) -0.0024(17) 0.0004(18) -0.0001(19)
C14 0.026(3) 0.022(2) 0.021(2) 0.0020(18) -0.0003(19) -0.002(2)
C15 0.019(2) 0.021(2) 0.0175(19) -0.0005(17) -0.0020(17) -0.0024(19)
C16 0.010(2) 0.023(2) 0.0161(18) 0.0009(16) 0.0015(16) 0.0006(18)
C17 0.013(2) 0.019(2) 0.0189(19) -0.0009(16) -0.0010(16) 0.0015(17)
C18 0.021(2) 0.019(2) 0.021(2) 0.0024(17) 0.0008(17) 0.0029(18)
C19 0.025(2) 0.026(3) 0.0140(18) -0.0019(16) 0.0008(18) 0.002(2)
C20 0.015(2) 0.024(2) 0.0191(19) -0.0031(17) -0.0022(16) 0.0032(18)
C21 0.023(3) 0.014(2) 0.0174(18) 0.0001(16) -0.0003(17) 0.0024(17)
N22 0.0186(19) 0.022(2) 0.0138(15) 0.0007(13) -0.0020(15) 0.0001(17)
C23 0.025(3) 0.028(3) 0.027(2) 0.000(2) -0.005(2) -0.003(2)
O24 0.056(3) 0.028(2) 0.0213(16) 0.0000(14) -0.0122(16) -0.0002(18)
O25 0.053(3) 0.0232(19) 0.0278(17) -0.0047(14) -0.0163(16) 0.0051(17)
C26 0.060(4) 0.026(3) 0.029(3) -0.010(2) -0.012(3) 0.009(3)
C27 0.069(5) 0.036(3) 0.044(3) -0.013(3) -0.002(3) 0.004(3)
N28 0.028(2) 0.024(2) 0.0161(17) -0.0007(15) -0.0015(15) -0.0015(17)
C29 0.024(3) 0.035(3) 0.017(2) -0.005(2) -0.0017(18) 0.002(2)
O30 0.059(3) 0.035(2) 0.0192(16) 0.0058(15) -0.0012(16) -0.0148(19)
O31 0.046(2) 0.0258(18) 0.0162(14) -0.0032(13) -0.0070(14) 0.0009(16)
C32 0.039(3) 0.038(3) 0.019(2) -0.010(2) -0.005(2) 0.000(2)
C33 0.057(4) 0.050(4) 0.033(3) -0.010(3) -0.011(3) 0.000(3)
C41 0.019(2) 0.022(2) 0.022(2) -0.0026(19) -0.0042(19) -0.0002(18)
C42 0.015(2) 0.022(2) 0.022(2) -0.0018(17) -0.0037(17) 0.0025(19)
C43 0.020(2) 0.015(2) 0.029(2) -0.0002(17) -0.0036(19) -0.0036(18)
C44 0.022(3) 0.024(2) 0.023(2) 0.0027(18) -0.0008(18) -0.002(2)
C45 0.014(2) 0.026(2) 0.022(2) -0.0027(19) -0.0011(19) 0.0031(17)
C46 0.021(3) 0.023(2) 0.023(2) 0.0004(18) -0.0027(19) 0.002(2)
C47 0.021(3) 0.020(2) 0.022(2) 0.0036(17) 0.0006(19) 0.0005(19)
C48 0.025(3) 0.024(2) 0.022(2) 0.003(2) 0.002(2) 0.005(2)
O49 0.025(2) 0.0268(19) 0.0286(16) 0.0010(14) 0.0060(14) -0.0005(15)
N50 0.020(2) 0.029(2) 0.0191(17) -0.0024(16) 0.0029(15) -0.0048(17)
C51 0.030(3) 0.029(3) 0.017(2) -0.0024(18) 0.0013(19) -0.001(2)
C52 0.036(3) 0.036(3) 0.029(2) -0.002(2) 0.007(2) 0.006(2)
C53 0.038(3) 0.036(3) 0.022(2) 0.002(2) 0.001(2) 0.001(2)
C54 0.031(3) 0.036(3) 0.025(2) -0.006(2) 0.000(2) -0.003(2)

loop_
_atom_type_symbol
_atom_type_description
_atom_type_scat_dispersion_real
_atom_type_scat_dispersion_imag
_atom_type_scat_source
C C 0.0033 0.0016 'International Tables Vol C Tables 4.2.6.8 and 6.1.1.4'
H H 0.0000 0.0000 'International Tables Vol C Tables 4.2.6.8 and 6.1.1.4'
N N 0.0061 0.0033 'International Tables Vol C Tables 4.2.6.8 and 6.1.1.4'
O O 0.0106 0.0060 'International Tables Vol C Tables 4.2.6.8 and 6.1.1.4'
Br Br -0.2901 2.4595 'International Tables Vol C Tables 4.2.6.8 and 6.1.1.4'
Pt Pt -1.7033 8.3905 'International Tables Vol C Tables 4.2.6.8 and 6.1.1.4'

loop_
_geom_angle_atom_site_label_1
_geom_angle_atom_site_label_2
_geom_angle_atom_site_label_3
_geom_angle
C1 Pt C2 85.56(17)
C1 Pt C41 89.43(18)
C2 Pt C41 85.91(18)
C1 Pt N11 175.52(15)
C2 Pt N11 97.81(16)
C41 Pt N11 93.75(16)
C1 Pt N22 99.81(15)
C2 Pt N22 174.49(16)
C41 Pt N22 95.32(15)
N11 Pt N22 76.77(12)
C1 Pt Br 91.72(14)
C2 Pt Br 93.19(14)
C41 Pt Br 178.49(12)
N11 Pt Br 85.16(10)
N22 Pt Br 85.45(10)
Pt C1 H1A 109.5
Pt C1 H1B 109.5
H1A C1 H1B 109.5
Pt C1 H1C 109.5
H1A C1 H1C 109.5
H1B C1 H1C 109.5
Pt C2 H2A 109.5
Pt C2 H2B 109.5
H2A C2 H2B 109.5
Pt C2 H2C 109.5
H2A C2 H2C 109.5
H2B C2 H2C 109.5
C12 N11 C16 119.8(4)
C12 N11 Pt 124.2(3)
C16 N11 Pt 114.8(3)
N11 C12 C13 122.6(4)
N11 C12 H12A 118.7
C13 C12 H12A 118.7
C12 C13 C14 118.4(4)
C12 C13 C23 117.3(4)
C14 C13 C23 124.3(4)
C15 C14 C13 118.7(4)
C15 C14 H14A 120.7
C13 C14 H14A 120.7
C14 C15 C16 120.0(4)
C14 C15 H15A 120.0
C16 C15 H15A 120.0
N11 C16 C15 120.5(4)
N11 C16 C17 116.4(4)
C15 C16 C17 123.1(4)
N22 C17 C18 120.8(4)
N22 C17 C16 116.5(3)
C18 C17 C16 122.7(4)
C19 C18 C17 119.7(4)
C19 C18 H18A 120.1
C17 C18 H18A 120.1
C18 C19 C20 119.4(4)
C18 C19 H19A 120.3
C20 C19 H19A 120.3
N28 C20 C19 124.6(4)
N28 C20 C21 118.3(4)
C19 C20 C21 117.2(4)
N22 C21 C20 123.7(4)
N22 C21 H21A 118.1
C20 C21 H21A 118.1
C21 N22 C17 119.2(3)
C21 N22 Pt 126.5(3)
C17 N22 Pt 114.3(3)
O24 C23 O25 124.6(4)
O24 C23 C13 123.2(5)
O25 C23 C13 112.2(4)
C23 O25 C26 115.3(4)
O25 C26 C27 108.3(4)
O25 C26 H26A 110.0
C27 C26 H26A 110.0
O25 C26 H26B 110.0
C27 C26 H26B 110.0
H26A C26 H26B 108.4
C26 C27 H27A 109.5
C26 C27 H27B 109.5
H27A C27 H27B 109.5
C26 C27 H27C 109.5
H27A C27 H27C 109.5
H27B C27 H27C 109.5
C29 N28 C20 126.1(4)
C29 N28 H28A 117.0
C20 N28 H28A 117.0
O30 C29 O31 126.4(4)
O30 C29 N28 125.7(4)
O31 C29 N28 107.9(4)
C29 O31 C32 115.3(4)
O31 C32 C33 112.2(4)
O31 C32 H32A 109.2
C33 C32 H32A 109.2
O31 C32 H32B 109.2
C33 C32 H32B 109.2
H32A C32 H32B 107.9
C32 C33 H33A 109.5
C32 C33 H33B 109.5
H33A C33 H33B 109.5
C32 C33 H33C 109.5
H33A C33 H33C 109.5
H33B C33 H33C 109.5
C42 C41 Pt 111.7(3)
C42 C41 H41A 109.3
Pt C41 H41A 109.3
C42 C41 H41B 109.3
Pt C41 H41B 109.3
H41A C41 H41B 107.9
C43 C42 C47 117.8(4)
C43 C42 C41 120.6(4)
C47 C42 C41 121.5(4)
C44 C43 C42 121.5(4)
C44 C43 H43A 119.2
C42 C43 H43A 119.2
C43 C44 C45 120.2(4)
C43 C44 H44A 119.9
C45 C44 H44A 119.9
C44 C45 C46 119.4(4)
C44 C45 C48 118.9(4)
C46 C45 C48 121.7(4)
C45 C46 C47 120.4(4)
C45 C46 H46A 119.8
C47 C46 H46A 119.8
C46 C47 C42 120.6(4)
C46 C47 H47A 119.7
C42 C47 H47A 119.7
O49 C48 N50 124.0(4)
O49 C48 C45 120.0(4)
N50 C48 C45 116.0(4)
C48 N50 C51 125.5(4)
C48 N50 H50A 117.2
C51 N50 H50A 117.2
N50 C51 C53 109.4(4)
N50 C51 C54 106.0(4)
C53 C51 C54 110.2(4)
N50 C51 C52 110.2(4)
C53 C51 C52 110.3(4)
C54 C51 C52 110.7(4)
C51 C52 H52A 109.5
C51 C52 H52B 109.5
H52A C52 H52B 109.5
C51 C52 H52C 109.5
H52A C52 H52C 109.5
H52B C52 H52C 109.5
C51 C53 H53A 109.5
C51 C53 H53B 109.5
H53A C53 H53B 109.5
C51 C53 H53C 109.5
H53A C53 H53C 109.5
H53B C53 H53C 109.5
C51 C54 H54A 109.5
C51 C54 H54B 109.5
H54A C54 H54B 109.5
C51 C54 H54C 109.5
H54A C54 H54C 109.5
H54B C54 H54C 109.5

loop_
_geom_bond_atom_site_label_1
_geom_bond_atom_site_label_2
_geom_bond_distance
Pt C1 2.040(4)
Pt C2 2.046(4)
Pt C41 2.078(4)
Pt N11 2.157(4)
Pt N22 2.172(3)
Pt Br 2.6061(5)
C1 H1A 0.9800
C1 H1B 0.9800
C1 H1C 0.9800
C2 H2A 0.9800
C2 H2B 0.9800
C2 H2C 0.9800
N11 C12 1.333(5)
N11 C16 1.350(5)
C12 C13 1.380(6)
C12 H12A 0.9500
C13 C14 1.394(6)
C13 C23 1.495(6)
C14 C15 1.384(6)
C14 H14A 0.9500
C15 C16 1.385(6)
C15 H15A 0.9500
C16 C17 1.472(6)
C17 N22 1.360(5)
C17 C18 1.391(5)
C18 C19 1.390(6)
C18 H18A 0.9500
C19 C20 1.397(6)
C19 H19A 0.9500
C20 N28 1.392(5)
C20 C21 1.400(5)
C21 N22 1.325(5)
C21 H21A 0.9500
C23 O24 1.202(5)
C23 O25 1.339(6)
O25 C26 1.470(5)
C26 C27 1.471(8)
C26 H26A 0.9900
C26 H26B 0.9900
C27 H27A 0.9800
C27 H27B 0.9800
C27 H27C 0.9800
N28 C29 1.376(5)
N28 H28A 0.8800
C29 O30 1.188(5)
C29 O31 1.344(6)
O31 C32 1.457(5)
C32 C33 1.485(7)
C32 H32A 0.9900
C32 H32B 0.9900
C33 H33A 0.9800
C33 H33B 0.9800
C33 H33C 0.9800
C41 C42 1.489(6)
C41 H41A 0.9900
C41 H41B 0.9900
C42 C43 1.397(6)
C42 C47 1.402(6)
C43 C44 1.384(6)
C43 H43A 0.9500
C44 C45 1.386(6)
C44 H44A 0.9500
C45 C46 1.391(6)
C45 C48 1.507(6)
C46 C47 1.395(6)
C46 H46A 0.9500
C47 H47A 0.9500
C48 O49 1.235(5)
C48 N50 1.346(6)
N50 C51 1.492(5)
N50 H50A 0.8800
C51 C53 1.526(6)
C51 C54 1.527(7)
C51 C52 1.530(7)
C52 H52A 0.9800
C52 H52B 0.9800
C52 H52C 0.9800
C53 H53A 0.9800
C53 H53B 0.9800
C53 H53C 0.9800
C54 H54A 0.9800
C54 H54B 0.9800
C54 H54C 0.9800

loop_
_geom_hbond_atom_site_label_D
_geom_hbond_atom_site_label_H
_geom_hbond_atom_site_label_A
_geom_hbond_distance_DH
_geom_hbond_distance_HA
_geom_hbond_distance_DA
_geom_hbond_angle_DHA
_geom_hbond_site_symmetry_A
N28 H28A Br 0.88 2.65 3.498(4) 161.5 3_655
N50 H50A Br 0.88 2.86 3.737(4) 173.7 3_655

loop_
_geom_torsion_atom_site_label_1
_geom_torsion_atom_site_label_2
_geom_torsion_atom_site_label_3
_geom_torsion_atom_site_label_4
_geom_torsion
C1 Pt N11 C12 -135(2)
C2 Pt N11 C12 3.6(4)
C41 Pt N11 C12 90.0(4)
N22 Pt N11 C12 -175.4(4)
Br Pt N11 C12 -89.0(3)
C1 Pt N11 C16 32(2)
C2 Pt N11 C16 170.3(3)
C41 Pt N11 C16 -103.3(3)
N22 Pt N11 C16 -8.7(3)
Br Pt N11 C16 77.8(3)
C16 N11 C12 C13 -1.4(7)
Pt N11 C12 C13 164.7(3)
N11 C12 C13 C14 -0.8(7)
N11 C12 C13 C23 179.4(4)
C12 C13 C14 C15 3.1(7)
C23 C13 C14 C15 -177.1(4)
C13 C14 C15 C16 -3.3(7)
C12 N11 C16 C15 1.2(6)
Pt N11 C16 C15 -166.1(3)
C12 N11 C16 C17 -179.8(4)
Pt N11 C16 C17 12.8(5)
C14 C15 C16 N11 1.1(7)
C14 C15 C16 C17 -177.7(4)
N11 C16 C17 N22 -10.2(6)
C15 C16 C17 N22 168.7(4)
N11 C16 C17 C18 169.4(4)
C15 C16 C17 C18 -11.7(7)
N22 C17 C18 C19 -2.3(6)
C16 C17 C18 C19 178.0(4)
C17 C18 C19 C20 0.8(7)
C18 C19 C20 N28 -178.4(4)
C18 C19 C20 C21 1.5(6)
N28 C20 C21 N22 177.5(4)
C19 C20 C21 N22 -2.4(7)
C20 C21 N22 C17 0.9(6)
C20 C21 N22 Pt 179.5(3)
C18 C17 N22 C21 1.5(6)
C16 C17 N22 C21 -178.8(4)
C18 C17 N22 Pt -177.2(3)
C16 C17 N22 Pt 2.4(5)
C1 Pt N22 C21 7.4(4)
C2 Pt N22 C21 174.4(16)
C41 Pt N22 C21 -82.9(4)
N11 Pt N22 C21 -175.5(4)
Br Pt N22 C21 98.4(4)
C1 Pt N22 C17 -173.9(3)
C2 Pt N22 C17 -7.0(19)
C41 Pt N22 C17 95.7(3)
N11 Pt N22 C17 3.1(3)
Br Pt N22 C17 -83.0(3)
C12 C13 C23 O24 -19.1(7)
C14 C13 C23 O24 161.1(5)
C12 C13 C23 O25 161.5(4)
C14 C13 C23 O25 -18.4(7)
O24 C23 O25 C26 -2.0(7)
C13 C23 O25 C26 177.4(4)
C23 O25 C26 C27 -83.3(6)
C19 C20 N28 C29 4.2(7)
C21 C20 N28 C29 -175.7(4)
C20 N28 C29 O30 -8.6(8)
C20 N28 C29 O31 172.0(4)
O30 C29 O31 C32 -0.9(7)
N28 C29 O31 C32 178.6(4)
C29 O31 C32 C33 79.4(6)
C1 Pt C41 C42 -80.2(3)
C2 Pt C41 C42 -165.8(3)
N11 Pt C41 C42 96.7(3)
N22 Pt C41 C42 19.6(3)
Br Pt C41 C42 141(5)
Pt C41 C42 C43 -86.5(4)
Pt C41 C42 C47 90.8(4)
C47 C42 C43 C44 -1.8(7)
C41 C42 C43 C44 175.6(4)
C42 C43 C44 C45 -0.5(7)
C43 C44 C45 C46 1.8(7)
C43 C44 C45 C48 -179.4(4)
C44 C45 C46 C47 -0.8(7)
C48 C45 C46 C47 -179.6(4)
C45 C46 C47 C42 -1.5(7)
C43 C42 C47 C46 2.7(7)
C41 C42 C47 C46 -174.6(4)
C44 C45 C48 O49 -33.6(6)
C46 C45 C48 O49 145.1(5)
C44 C45 C48 N50 145.5(4)
C46 C45 C48 N50 -35.7(6)
O49 C48 N50 C51 2.4(7)
C45 C48 N50 C51 -176.7(4)
C48 N50 C51 C53 59.7(6)
C48 N50 C51 C54 178.5(4)
C48 N50 C51 C52 -61.7(6)
